data_1563179
loop_
_publ_author_name
'Yu, Jinqiu'
'Liu, Lijuan'
'Jin, Shifeng'
'Zhou, Haitao'
'He, Xiaoling'
'Zhang, Changlong'
'Zhou, Weining'
'Wang, Xiaoyang'
'Chen, Xiaolong'
'Chen, Chuangtian'

_publ_section_title
;
 Superstructure and stacking faults in hydrothermal-grown KBe2BO3F2
 crystals
;
_journal_issue 10
_journal_name_full 'Journal of Solid State Chemistry'
_journal_page_first 2790
_journal_page_last 2793
_journal_paper_doi 10.1016/j.jssc.2011.08.025
_journal_volume 184
_journal_year 2011
_chemical_formula_sum 'B Be2 F2 K O3'
_chemical_formula_weight 153.93
_space_group_IT_number 167
_space_group_name_Hall '-R 3 2"c'
_space_group_name_H-M_alt 'R -3 c :H'
_symmetry_cell_setting trigonal
_symmetry_Int_Tables_number 167
_symmetry_space_group_name_H-M 'R -3 c :H'
_cell_angle_alpha 90.000
_cell_angle_beta 90.000
_cell_angle_gamma 120.000
_cell_formula_units_Z 6
_cell_length_a 4.422(1)
_cell_length_b 4.422(1)
_cell_length_c 37.524(3)
_cell_measurement_temperature 298
_cell_volume 635.4(2)
_computing_structure_refinement FULLPROF
_diffrn_ambient_temperature 298
_diffrn_measurement_device_type 'X'Pert PRO MRD'
_diffrn_radiation_type 'Cu K\a~1~'
_diffrn_radiation_wavelength 1.54056
_exptl_crystal_colour colourless
_pd_meas_2theta_range_inc 0.033000
_pd_meas_2theta_range_max 109.97400
_pd_meas_2theta_range_min 10.01700
_pd_meas_number_of_points 3030
_pd_proc_2theta_range_inc 0.033000
_pd_proc_2theta_range_max 109.8545
_pd_proc_2theta_range_min 9.8975
_pd_proc_ls_prof_R_factor 3.6476
_pd_proc_ls_prof_wR_expected 3.4652
_pd_proc_ls_prof_wR_factor 4.7920
_pd_proc_wavelength 1.540560
_refine_ls_number_parameters 15
_refine_ls_number_reflns 105
_refine_ls_number_restraints 0
_refine_ls_R_I_factor 10.3049
_refine_ls_shift/su_max .01
_cod_data_source_file JSSC-2011-184-2790.cif
_cod_data_source_block 1
_cod_original_cell_volume 635.4(3)
_cod_original_sg_symbol_H-M 'R -3 C'
_cod_database_code 1563179
_pd_proc_ls_prof_cr_factor 27.6628
_pd_proc_ls_prof_cwr_factor 18.9658
_pd_proc_ls_prof_cwr_expected 13.7144
_pd_proc_ls_prof_chi2 1.9124
_pd_proc_ls_prof_echi2 1.9149

loop_
_symmetry_equiv_pos_as_xyz
x,y,z
-y,x-y,z
-x+y,-x,z
y,x,-z+1/2
x-y,-y,-z+1/2
-x,-x+y,-z+1/2
-x,-y,-z
y,-x+y,-z
x-y,x,-z
-y,-x,z+1/2
-x+y,y,z+1/2
x,x-y,z+1/2
x+2/3,y+1/3,z+1/3
-y+2/3,x-y+1/3,z+1/3
-x+y+2/3,-x+1/3,z+1/3
y+2/3,x+1/3,-z+5/6
x-y+2/3,-y+1/3,-z+5/6
-x+2/3,-x+y+1/3,-z+5/6
-x+2/3,-y+1/3,-z+1/3
y+2/3,-x+y+1/3,-z+1/3
x-y+2/3,x+1/3,-z+1/3
-y+2/3,-x+1/3,z+5/6
-x+y+2/3,y+1/3,z+5/6
x+2/3,x-y+1/3,z+5/6
x+1/3,y+2/3,z+2/3
-y+1/3,x-y+2/3,z+2/3
-x+y+1/3,-x+2/3,z+2/3
y+1/3,x+2/3,-z+1/6
x-y+1/3,-y+2/3,-z+1/6
-x+1/3,-x+y+2/3,-z+1/6
-x+1/3,-y+2/3,-z+2/3
y+1/3,-x+y+2/3,-z+2/3
x-y+1/3,x+2/3,-z+2/3
-y+1/3,-x+2/3,z+1/6
-x+y+1/3,y+2/3,z+1/6
x+1/3,x-y+2/3,z+1/6

loop_
_atom_site_label
_atom_site_fract_x
_atom_site_fract_y
_atom_site_fract_z
_atom_site_U_iso_or_equiv
_atom_site_occupancy
_atom_site_adp_type
_atom_site_type_symbol
K1 0.00000 0.00000 0.00000 0.0246(8) 1.000 Uiso K
Be1 0.00000 0.00000 0.0988(1) 0.054(4) 1.000 Uiso Be
B1 -0.33333 -0.66667 0.08333 0.029(4) 1.000 Uiso B
O1 -0.33333 -0.9762(3) 0.08333 0.0628(16) 1.000 Uiso O
F1 0.00000 0.00000 0.36086(7) 0.0537(17) 1.000 Uiso F

loop_
_atom_type_symbol
_atom_type_scat_Cromer_Mann_a1
_atom_type_scat_Cromer_Mann_b1
_atom_type_scat_Cromer_Mann_a2
_atom_type_scat_Cromer_Mann_b2
_atom_type_scat_Cromer_Mann_a3
_atom_type_scat_Cromer_Mann_b3
_atom_type_scat_Cromer_Mann_a4
_atom_type_scat_Cromer_Mann_b4
_atom_type_scat_Cromer_Mann_c
_atom_type_scat_dispersion_real
_atom_type_scat_dispersion_imag
_atom_type_scat_source
k 8.21860 12.79490 7.43980 0.77480 1.05190 213.18700 0.86590 41.68410 1.42280 0.36500 1.06600 International_Tables_for_Crystallography_Vol.C(1991)_Tables_6.1.1.4_and_6.1.1.5
be 1.59190 43.64270 1.12780 1.86230 0.53910 103.48300 0.70290 0.54200 0.03850 0.00300 0.00100 International_Tables_for_Crystallography_Vol.C(1991)_Tables_6.1.1.4_and_6.1.1.5
b 2.05450 23.21850 1.33260 1.02100 1.09790 60.34980 0.70680 0.14030 -0.19320 0.00800 0.00400 International_Tables_for_Crystallography_Vol.C(1991)_Tables_6.1.1.4_and_6.1.1.5
o 3.04850 13.27710 2.28680 5.70110 1.54630 0.32390 0.86700 32.90890 0.25080 0.04700 0.03200 International_Tables_for_Crystallography_Vol.C(1991)_Tables_6.1.1.4_and_6.1.1.5
f 3.53920 10.28250 2.64120 4.29440 1.51700 0.26150 1.02430 26.14760 0.27760 0.06900 0.05300 International_Tables_for_Crystallography_Vol.C(1991)_Tables_6.1.1.4_and_6.1.1.5

loop_
_geom_angle_atom_site_label_1
_geom_angle_atom_site_label_2
_geom_angle_atom_site_label_3
_geom_angle_site_symmetry_1
_geom_angle_site_symmetry_2
_geom_angle_site_symmetry_3
_geom_angle
_geom_angle_publ_flag
O1 B1 O1 . . . 120.01(7) n
